data_7015624
loop_
_publ_author_name
'Zhu, Yan-Yu'
'Sun, Zhen-Gang'
'Tong, Fei'
'Liu, Zhong-Min'
'Huang, Cui-Ying'
'Wang, Wei-Nan'
'Jiao, Cheng-Qi'
'Wang, Cheng-Lin'
'Li, Chao'
'Chen, Kai'

_publ_section_title
;
 Hydrothermal synthesis, crystal structures, and luminescent properties
 of a series of new lanthanide oxalatophosphonates with a layer
 architecture.
;
_journal_issue 20
_journal_name_full 'Dalton transactions (Cambridge, England : 2003)'
_journal_page_first 5584
_journal_page_last 5590
_journal_paper_doi 10.1039/c0dt01781g
_journal_volume 40
_journal_year 2011
_chemical_formula_sum 'C11 H18 Gd N O12 P2'
_chemical_formula_weight 575.45
_chemical_name_systematic
;
?
;
_space_group_IT_number 15
_symmetry_cell_setting monoclinic
_symmetry_space_group_name_Hall '-C 2yc'
_symmetry_space_group_name_H-M 'C 1 2/c 1'
_atom_sites_solution_hydrogens geom
_atom_sites_solution_primary direct
_atom_sites_solution_secondary difmap
_audit_creation_method SHELXL-97
_cell_angle_alpha 90.00
_cell_angle_beta 126.617(7)
_cell_angle_gamma 90.00
_cell_formula_units_Z 8
_cell_length_a 28.425(17)
_cell_length_b 8.924(5)
_cell_length_c 17.391(10)
_cell_measurement_reflns_used 1445
_cell_measurement_temperature 295(2)
_cell_measurement_theta_max 21.07
_cell_measurement_theta_min 2.34
_cell_volume 3541(4)
_computing_cell_refinement 'Bruker SMART'
_computing_data_collection 'Bruker SMART'
_computing_data_reduction 'Bruker SHELXTL'
_computing_molecular_graphics 'Bruker SHELXTL'
_computing_publication_material 'Bruker SHELXTL'
_computing_structure_refinement 'SHELXL-97 (Sheldrick, 1997)'
_computing_structure_solution 'SHELXS-97 (Sheldrick, 1990)'
_diffrn_ambient_temperature 295(2)
_diffrn_measured_fraction_theta_full 0.997
_diffrn_measured_fraction_theta_max 0.997
_diffrn_measurement_device_type 'Smart Apex II CCD'
_diffrn_measurement_method 'omega scans'
_diffrn_radiation_monochromator graphite
_diffrn_radiation_source 'fine-focus sealed tube'
_diffrn_radiation_type MoK\a
_diffrn_radiation_wavelength 0.71073
_diffrn_reflns_av_R_equivalents 0.0654
_diffrn_reflns_av_sigmaI/netI 0.0794
_diffrn_reflns_limit_h_max 34
_diffrn_reflns_limit_h_min -34
_diffrn_reflns_limit_k_max 11
_diffrn_reflns_limit_k_min -8
_diffrn_reflns_limit_l_max 18
_diffrn_reflns_limit_l_min -21
_diffrn_reflns_number 9327
_diffrn_reflns_theta_full 26.00
_diffrn_reflns_theta_max 26.00
_diffrn_reflns_theta_min 2.34
_diffrn_standards_decay_% 0
_diffrn_standards_interval_count 0
_diffrn_standards_interval_time 0
_diffrn_standards_number 0
_exptl_absorpt_coefficient_mu 3.992
_exptl_absorpt_correction_T_max 0.7928
_exptl_absorpt_correction_T_min 0.5502
_exptl_absorpt_correction_type empirical
_exptl_absorpt_process_details sadabs
_exptl_crystal_colour colorless
_exptl_crystal_density_diffrn 2.159
_exptl_crystal_density_method 'not measured'
_exptl_crystal_description plate
_exptl_crystal_F_000 2248
_exptl_crystal_size_max 0.17
_exptl_crystal_size_mid 0.09
_exptl_crystal_size_min 0.06
_refine_diff_density_max 2.553
_refine_diff_density_min -0.914
_refine_diff_density_rms 0.192
_refine_ls_extinction_method none
_refine_ls_goodness_of_fit_ref 1.009
_refine_ls_hydrogen_treatment constr
_refine_ls_matrix_type full
_refine_ls_number_parameters 244
_refine_ls_number_reflns 3469
_refine_ls_number_restraints 0
_refine_ls_restrained_S_all 1.009
_refine_ls_R_factor_all 0.0685
_refine_ls_R_factor_gt 0.0445
_refine_ls_shift/su_max 0.001
_refine_ls_shift/su_mean 0.000
_refine_ls_structure_factor_coef Fsqd
_refine_ls_weighting_details 'calc w=1/[\s^2^(Fo^2^)+(0.0441P)^2^+0.0000P] where P=(Fo^2^+2Fc^2^)/3'
_refine_ls_weighting_scheme calc
_refine_ls_wR_factor_gt 0.0923
_refine_ls_wR_factor_ref 0.1033
_reflns_number_gt 2547
_reflns_number_total 3469
_reflns_threshold_expression >2sigma(I)
_cod_data_source_file c0dt01781g.txt
_cod_data_source_block szg98
_cod_depositor_comments
;
The following automatic conversions were performed:
'_symmetry_cell_setting' value 'Monoclinic' changed to 'monoclinic'
according to '/home/saulius/struct/CIF-dictionaries/cif_core.dic'
dictionary named 'cif_core.dic' version 2.4.1 from 2010-06-29.

Automatic conversion script
Id: cif_fix_enum 1555 2011-01-17 13:19:09Z saulius 
;
_cod_original_sg_symbol_H-M C2/c
_cod_database_code 7015624

loop_
_symmetry_equiv_pos_as_xyz
'x, y, z'
'-x, y, -z+1/2'
'x+1/2, y+1/2, z'
'-x+1/2, y+1/2, -z+1/2'
'-x, -y, -z'
'x, -y, z-1/2'
'-x+1/2, -y+1/2, -z'
'x+1/2, -y+1/2, z-1/2'

loop_
_atom_site_label
_atom_site_type_symbol
_atom_site_fract_x
_atom_site_fract_y
_atom_site_fract_z
_atom_site_U_iso_or_equiv
_atom_site_adp_type
_atom_site_occupancy
_atom_site_symmetry_multiplicity
_atom_site_calc_flag
_atom_site_refinement_flags
_atom_site_disorder_assembly
_atom_site_disorder_group
Gd1 Gd 0.247790(16) 0.63886(4) 0.61962(3) 0.01862(13) Uani 1 1 d . . .
P1 P 0.37277(9) 0.7443(2) 0.62380(14) 0.0221(4) Uani 1 1 d . . .
P2 P 0.26772(9) 1.0447(2) 0.56905(14) 0.0220(5) Uani 1 1 d . . .
O1 O 0.3382(2) 0.6520(5) 0.6458(4) 0.0249(12) Uani 1 1 d . . .
O2 O 0.3404(2) 0.8287(6) 0.5311(4) 0.0238(12) Uani 1 1 d . . .
O3 O 0.4232(2) 0.6508(6) 0.6373(4) 0.0340(14) Uani 1 1 d . . .
H3A H 0.4228 0.6627 0.5888 0.051 Uiso 1 1 d R . .
O4 O 0.2544(2) 0.8924(5) 0.5838(4) 0.0246(12) Uani 1 1 d . . .
O5 O 0.2607(2) 1.0717(6) 0.4773(4) 0.0290(13) Uani 1 1 d . . .
O6 O 0.2307(2) 1.1623(6) 0.5799(4) 0.0297(13) Uani 1 1 d . . .
H6A H 0.2323 1.2468 0.5604 0.044 Uiso 1 1 d R . .
O7 O 0.3078(2) 0.7768(6) 0.7717(3) 0.0256(12) Uani 1 1 d . . .
O8 O 0.3084(2) 0.9604(6) 0.8598(4) 0.0260(13) Uani 1 1 d . . .
O9 O 0.1905(2) 0.7688(6) 0.6637(4) 0.0307(14) Uani 1 1 d . . .
O10 O 0.1917(2) 0.9495(6) 0.7555(4) 0.0293(13) Uani 1 1 d . . .
O1W O 0.4295(4) 0.6739(8) 0.4962(5) 0.069(2) Uani 1 1 d . . .
H1WA H 0.4578 0.6493 0.4940 0.103 Uiso 1 1 d R . .
H1WB H 0.4022 0.7155 0.4441 0.103 Uiso 1 1 d R . .
O2W O 0.0745(4) 0.1078(9) 0.6049(6) 0.085(3) Uani 1 1 d . . .
H2WA H 0.0508 0.0633 0.6121 0.128 Uiso 1 1 d R . .
H2WB H 0.0949 0.1703 0.6496 0.128 Uiso 1 1 d R . .
N1 N 0.3787(3) 0.9675(7) 0.7433(4) 0.0244(15) Uani 1 1 d . . .
H1A H 0.3520 0.9035 0.7385 0.029 Uiso 1 1 d R . .
C1 C 0.4145(3) 0.8758(9) 0.7229(6) 0.0300(19) Uani 1 1 d . . .
H1B H 0.4347 0.9433 0.7089 0.036 Uiso 1 1 d R . .
H1C H 0.4442 0.8235 0.7801 0.036 Uiso 1 1 d R . .
C2 C 0.3434(3) 1.0911(9) 0.6706(6) 0.033(2) Uani 1 1 d . . .
H2A H 0.3413 1.1729 0.7033 0.039 Uiso 1 1 d R . .
H2B H 0.3652 1.1238 0.6475 0.039 Uiso 1 1 d R . .
C3 C 0.4177(4) 1.0303(10) 0.8457(6) 0.034(2) Uani 1 1 d . . .
H3B H 0.3932 1.0859 0.8567 0.041 Uiso 1 1 d R . .
H3C H 0.4343 0.9487 0.8894 0.041 Uiso 1 1 d R . .
C4 C 0.4678(3) 1.1222(10) 0.8654(6) 0.031(2) Uani 1 1 d . . .
C5 C 0.5227(4) 1.0609(11) 0.9130(6) 0.039(2) Uani 1 1 d . . .
H5 H 0.5284 0.9610 0.9318 0.047 Uiso 1 1 calc R . .
C6 C 0.5702(4) 1.1458(11) 0.9338(6) 0.040(2) Uani 1 1 d . . .
H6 H 0.6075 1.1040 0.9679 0.048 Uiso 1 1 calc R . .
C7 C 0.5611(4) 1.2934(11) 0.9029(7) 0.047(3) Uani 1 1 d . . .
H7 H 0.5923 1.3508 0.9156 0.056 Uiso 1 1 calc R . .
C8 C 0.5069(4) 1.3536(11) 0.8545(7) 0.043(2) Uani 1 1 d . . .
H8 H 0.5012 1.4519 0.8328 0.052 Uiso 1 1 calc R . .
C9 C 0.4598(4) 1.2735(10) 0.8365(6) 0.036(2) Uani 1 1 d . . .
H9 H 0.4232 1.3186 0.8056 0.043 Uiso 1 1 calc R . .
C10 C 0.2833(3) 0.8652(8) 0.7939(5) 0.0184(15) Uani 1 1 d . . .
C11 C 0.2164(3) 0.8602(9) 0.7333(5) 0.0239(17) Uani 1 1 d . . .

loop_
_atom_site_aniso_label
_atom_site_aniso_U_11
_atom_site_aniso_U_22
_atom_site_aniso_U_33
_atom_site_aniso_U_23
_atom_site_aniso_U_13
_atom_site_aniso_U_12
Gd1 0.0287(2) 0.0115(2) 0.0194(2) -0.00041(16) 0.01630(17) -0.00076(17)
P1 0.0269(11) 0.0202(11) 0.0223(11) -0.0002(8) 0.0163(9) 0.0010(9)
P2 0.0339(11) 0.0140(11) 0.0231(11) -0.0005(8) 0.0197(9) -0.0011(9)
O1 0.033(3) 0.019(3) 0.031(3) 0.003(2) 0.024(3) 0.002(2)
O2 0.029(3) 0.024(3) 0.022(3) 0.000(2) 0.017(2) -0.004(2)
O3 0.038(3) 0.033(4) 0.038(3) 0.006(3) 0.026(3) 0.013(3)
O4 0.031(3) 0.009(3) 0.030(3) 0.005(2) 0.016(3) 0.004(2)
O5 0.051(4) 0.019(3) 0.024(3) 0.004(2) 0.026(3) 0.004(3)
O6 0.046(3) 0.020(3) 0.035(3) 0.007(2) 0.030(3) 0.009(3)
O7 0.035(3) 0.027(3) 0.021(3) -0.003(2) 0.021(3) 0.003(2)
O8 0.029(3) 0.022(3) 0.025(3) -0.008(2) 0.015(3) 0.001(2)
O9 0.034(3) 0.031(4) 0.033(3) -0.017(3) 0.023(3) -0.009(3)
O10 0.032(3) 0.028(3) 0.031(3) -0.011(3) 0.021(3) 0.000(3)
O1W 0.109(6) 0.063(5) 0.074(5) 0.021(4) 0.077(5) 0.027(5)
O2W 0.076(6) 0.095(7) 0.079(6) -0.005(5) 0.043(5) -0.029(5)
N1 0.030(4) 0.026(4) 0.024(4) -0.006(3) 0.019(3) -0.011(3)
C1 0.026(4) 0.034(5) 0.026(4) -0.003(4) 0.013(4) 0.000(4)
C2 0.031(4) 0.022(5) 0.039(5) -0.002(4) 0.018(4) -0.006(4)
C3 0.039(5) 0.034(5) 0.027(5) -0.013(4) 0.019(4) -0.014(4)
C4 0.029(4) 0.044(6) 0.023(4) -0.004(4) 0.017(4) -0.006(4)
C5 0.034(5) 0.042(6) 0.027(5) -0.007(4) 0.010(4) -0.001(4)
C6 0.036(5) 0.054(7) 0.026(5) -0.006(5) 0.016(4) 0.000(5)
C7 0.040(6) 0.043(6) 0.051(6) -0.015(5) 0.024(5) -0.013(5)
C8 0.040(5) 0.039(6) 0.049(6) 0.002(5) 0.026(5) -0.008(5)
C9 0.031(5) 0.038(6) 0.033(5) -0.014(4) 0.016(4) -0.009(4)
C10 0.034(4) 0.013(4) 0.023(4) 0.003(3) 0.025(4) 0.002(3)
C11 0.034(4) 0.019(4) 0.022(4) -0.001(3) 0.018(4) -0.008(4)

loop_
_atom_type_symbol
_atom_type_description
_atom_type_scat_dispersion_real
_atom_type_scat_dispersion_imag
_atom_type_scat_source
C C 0.0033 0.0016 'International Tables Vol C Tables 4.2.6.8 and 6.1.1.4'
H H 0.0000 0.0000 'International Tables Vol C Tables 4.2.6.8 and 6.1.1.4'
N N 0.0061 0.0033 'International Tables Vol C Tables 4.2.6.8 and 6.1.1.4'
O O 0.0106 0.0060 'International Tables Vol C Tables 4.2.6.8 and 6.1.1.4'
P P 0.1023 0.0942 'International Tables Vol C Tables 4.2.6.8 and 6.1.1.4'
Gd Gd -0.1653 3.9035 'International Tables Vol C Tables 4.2.6.8 and 6.1.1.4'

loop_
_geom_angle_atom_site_label_1
_geom_angle_atom_site_label_2
_geom_angle_atom_site_label_3
_geom_angle
_geom_angle_site_symmetry_1
_geom_angle_site_symmetry_3
_geom_angle_publ_flag
O2 Gd1 O1 122.48(18) 7_566 . ?
O2 Gd1 O4 77.74(17) 7_566 . ?
O1 Gd1 O4 75.73(17) . . ?
O2 Gd1 O8 83.43(18) 7_566 4_546 ?
O1 Gd1 O8 138.59(17) . 4_546 ?
O4 Gd1 O8 145.30(18) . 4_546 ?
O2 Gd1 O5 73.83(18) 7_566 7_566 ?
O1 Gd1 O5 79.41(18) . 7_566 ?
O4 Gd1 O5 122.78(18) . 7_566 ?
O8 Gd1 O5 78.15(18) 4_546 7_566 ?
O2 Gd1 O7 137.78(18) 7_566 . ?
O1 Gd1 O7 77.75(17) . . ?
O4 Gd1 O7 72.13(18) . . ?
O8 Gd1 O7 105.36(18) 4_546 . ?
O5 Gd1 O7 148.10(17) 7_566 . ?
O2 Gd1 O9 79.81(18) 7_566 . ?
O1 Gd1 O9 140.53(18) . . ?
O4 Gd1 O9 78.73(19) . . ?
O8 Gd1 O9 69.36(19) 4_546 . ?
O5 Gd1 O9 140.05(18) 7_566 . ?
O7 Gd1 O9 65.97(17) . . ?
O2 Gd1 O10 142.72(18) 7_566 4_546 ?
O1 Gd1 O10 75.72(17) . 4_546 ?
O4 Gd1 O10 139.32(17) . 4_546 ?
O8 Gd1 O10 66.14(18) 4_546 4_546 ?
O5 Gd1 O10 79.05(18) 7_566 4_546 ?
O7 Gd1 O10 73.95(19) . 4_546 ?
O9 Gd1 O10 106.97(19) . 4_546 ?
O1 P1 O2 118.5(3) . . ?
O1 P1 O3 110.7(3) . . ?
O2 P1 O3 110.6(3) . . ?
O1 P1 C1 105.6(4) . . ?
O2 P1 C1 109.3(3) . . ?
O3 P1 C1 100.5(3) . . ?
O4 P2 O5 116.6(3) . . ?
O4 P2 O6 109.6(3) . . ?
O5 P2 O6 110.1(3) . . ?
O4 P2 C2 108.3(3) . . ?
O5 P2 C2 108.8(4) . . ?
O6 P2 C2 102.6(4) . . ?
P1 O1 Gd1 142.5(3) . . ?
P1 O2 Gd1 146.4(3) . 7_566 ?
P1 O3 H3A 108.8 . . ?
P2 O4 Gd1 171.6(3) . . ?
P2 O5 Gd1 120.4(3) . 7_566 ?
P2 O6 H6A 110.6 . . ?
C10 O7 Gd1 119.3(5) . . ?
C10 O8 Gd1 120.9(4) . 4_556 ?
C11 O9 Gd1 119.0(5) . . ?
C11 O10 Gd1 118.5(5) . 4_556 ?
H1WA O1W H1WB 110.5 . . ?
H2WA O2W H2WB 110.0 . . ?
C1 N1 C2 113.7(6) . . ?
C1 N1 C3 110.5(6) . . ?
C2 N1 C3 111.2(6) . . ?
C1 N1 H1A 106.2 . . ?
C2 N1 H1A 106.2 . . ?
C3 N1 H1A 108.7 . . ?
N1 C1 P1 115.1(5) . . ?
N1 C1 H1B 108.0 . . ?
P1 C1 H1B 108.4 . . ?
N1 C1 H1C 108.8 . . ?
P1 C1 H1C 110.0 . . ?
H1B C1 H1C 106.1 . . ?
N1 C2 P2 116.6(5) . . ?
N1 C2 H2A 107.8 . . ?
P2 C2 H2A 107.0 . . ?
N1 C2 H2B 107.4 . . ?
P2 C2 H2B 110.0 . . ?
H2A C2 H2B 107.6 . . ?
C4 C3 N1 113.3(7) . . ?
C4 C3 H3B 112.0 . . ?
N1 C3 H3B 108.2 . . ?
C4 C3 H3C 106.5 . . ?
N1 C3 H3C 108.6 . . ?
H3B C3 H3C 108.1 . . ?
C5 C4 C9 118.7(8) . . ?
C5 C4 C3 120.4(9) . . ?
C9 C4 C3 121.0(8) . . ?
C4 C5 C6 121.1(9) . . ?
C4 C5 H5 119.4 . . ?
C6 C5 H5 119.4 . . ?
C7 C6 C5 119.2(9) . . ?
C7 C6 H6 120.4 . . ?
C5 C6 H6 120.4 . . ?
C8 C7 C6 119.9(9) . . ?
C8 C7 H7 120.0 . . ?
C6 C7 H7 120.0 . . ?
C7 C8 C9 121.8(9) . . ?
C7 C8 H8 119.1 . . ?
C9 C8 H8 119.1 . . ?
C8 C9 C4 119.2(8) . . ?
C8 C9 H9 120.4 . . ?
C4 C9 H9 120.4 . . ?
O8 C10 O7 126.2(7) . . ?
O8 C10 C11 116.4(6) . . ?
O7 C10 C11 117.4(7) . . ?
O10 C11 O9 125.7(7) . . ?
O10 C11 C10 117.4(7) . . ?
O9 C11 C10 116.8(7) . . ?

loop_
_geom_bond_atom_site_label_1
_geom_bond_atom_site_label_2
_geom_bond_distance
_geom_bond_site_symmetry_2
_geom_bond_publ_flag
Gd1 O2 2.324(5) 7_566 ?
Gd1 O1 2.330(5) . ?
Gd1 O4 2.384(5) . ?
Gd1 O8 2.429(5) 4_546 ?
Gd1 O5 2.438(5) 7_566 ?
Gd1 O7 2.457(5) . ?
Gd1 O9 2.465(5) . ?
Gd1 O10 2.465(5) 4_546 ?
P1 O1 1.496(5) . ?
P1 O2 1.498(5) . ?
P1 O3 1.551(6) . ?
P1 C1 1.820(8) . ?
P2 O4 1.474(5) . ?
P2 O5 1.504(5) . ?
P2 O6 1.575(5) . ?
P2 C2 1.841(8) . ?
O2 Gd1 2.324(5) 7_566 ?
O3 H3A 0.8427 . ?
O5 Gd1 2.438(5) 7_566 ?
O6 H6A 0.8390 . ?
O7 C10 1.254(8) . ?
O8 C10 1.252(8) . ?
O8 Gd1 2.429(5) 4_556 ?
O9 C11 1.269(9) . ?
O10 C11 1.265(9) . ?
O10 Gd1 2.465(5) 4_556 ?
O1W H1WA 0.8577 . ?
O1W H1WB 0.8497 . ?
O2W H2WA 0.8534 . ?
O2W H2WB 0.8447 . ?
N1 C1 1.504(10) . ?
N1 C2 1.519(10) . ?
N1 C3 1.536(9) . ?
N1 H1A 0.9122 . ?
C1 H1B 0.9575 . ?
C1 H1C 0.9588 . ?
C2 H2A 0.9492 . ?
C2 H2B 0.9608 . ?
C3 C4 1.496(11) . ?
C3 H3B 0.9611 . ?
C3 H3C 0.9506 . ?
C4 C5 1.372(11) . ?
C4 C9 1.411(12) . ?
C5 C6 1.394(13) . ?
C5 H5 0.9300 . ?
C6 C7 1.387(13) . ?
C6 H6 0.9300 . ?
C7 C8 1.351(12) . ?
C7 H7 0.9300 . ?
C8 C9 1.379(12) . ?
C8 H8 0.9300 . ?
C9 H9 0.9300 . ?
C10 C11 1.531(11) . ?
